data_4342368
loop_
_publ_author_name
'Ghalib, Mohammed'
'Jones, Peter G.'
'Schulzke, Carola'
'Sziebert, D\'enes'
'Nyul\'aszi, L\'aszl\'o'
'Heinicke, Joachim W.'

_publ_section_title
;
 \p-Rich \s(2)P-Heterocycles: Bent \h(1)-P- and \m(2)-P-Coordinated
 1,3-Benzazaphosphole Copper(I) Halide Complexes.
;
_journal_issue 5
_journal_name_full 'Inorganic chemistry'
_journal_page_first 2117
_journal_paper_doi 10.1021/ic502367d
_journal_volume 54
_journal_year 2015
_chemical_formula_sum 'C50 H72 Br2 Cu2 N4 O2 P4'
_chemical_formula_weight 1171.90
_chemical_name_systematic
;
 ?
;
_space_group_IT_number 14
_symmetry_cell_setting monoclinic
_symmetry_space_group_name_Hall '-P 2ybc'
_symmetry_space_group_name_H-M 'P 1 21/c 1'
_atom_sites_solution_hydrogens geom
_atom_sites_solution_primary direct
_atom_sites_solution_secondary difmap
_audit_creation_method SHELXL-97
_cell_angle_alpha 90.00
_cell_angle_beta 103.166(3)
_cell_angle_gamma 90.00
_cell_formula_units_Z 2
_cell_length_a 12.4268(3)
_cell_length_b 10.0538(2)
_cell_length_c 23.3797(4)
_cell_measurement_reflns_used 32983
_cell_measurement_temperature 100(2)
_cell_measurement_theta_max 30.8300
_cell_measurement_theta_min 2.2100
_cell_volume 2844.20(11)
_computing_cell_refinement
;
CrysAlisPro, Agilent Technologies,
Version 1.171.34.49 (release 20-01-2011 CrysAlis171 .NET)
(compiled Jan 20 2011,15:58:25)
;
_computing_data_collection
;
CrysAlisPro, Agilent Technologies,
Version 1.171.34.49 (release 20-01-2011 CrysAlis171 .NET)
(compiled Jan 20 2011,15:58:25)
;
_computing_data_reduction
;
CrysAlisPro, Agilent Technologies,
Version 1.171.34.49 (release 20-01-2011 CrysAlis171 .NET)
(compiled Jan 20 2011,15:58:25)
;
_computing_molecular_graphics 'Siemens XP'
_computing_publication_material SHELXL-97
_computing_structure_refinement 'SHELXL-97 (Sheldrick, 1997)'
_computing_structure_solution 'SHELXS-97 (Sheldrick, 1990)'
_diffrn_ambient_temperature 100(2)
_diffrn_detector_area_resol_mean 16.1419
_diffrn_measured_fraction_theta_full 0.994
_diffrn_measured_fraction_theta_max 0.994
_diffrn_measurement_device_type 'Oxford Diffraction Xcalibur, Eos'
_diffrn_measurement_method \w-scan
_diffrn_radiation_monochromator graphite
_diffrn_radiation_source 'Enhance (Mo) X-ray Source'
_diffrn_radiation_type MoK\a
_diffrn_radiation_wavelength 0.71073
_diffrn_reflns_av_R_equivalents 0.0373
_diffrn_reflns_av_sigmaI/netI 0.0183
_diffrn_reflns_limit_h_max 17
_diffrn_reflns_limit_h_min -17
_diffrn_reflns_limit_k_max 14
_diffrn_reflns_limit_k_min -14
_diffrn_reflns_limit_l_max 32
_diffrn_reflns_limit_l_min -32
_diffrn_reflns_number 111700
_diffrn_reflns_theta_full 30.03
_diffrn_reflns_theta_max 30.03
_diffrn_reflns_theta_min 2.21
_exptl_absorpt_coefficient_mu 2.304
_exptl_absorpt_correction_T_max 1.00000
_exptl_absorpt_correction_T_min 0.86413
_exptl_absorpt_correction_type multi-scan
_exptl_absorpt_process_details
;
CrysAlisPro, Agilent Technologies,
Version 1.171.34.49 (release 20-01-2011 CrysAlis171 .NET)
(compiled Jan 20 2011,15:58:25)
;
_exptl_crystal_colour yellow
_exptl_crystal_density_diffrn 1.368
_exptl_crystal_density_meas ?
_exptl_crystal_density_method 'not measured'
_exptl_crystal_description 'irregular tablet'
_exptl_crystal_F_000 1208
_exptl_crystal_size_max 0.25
_exptl_crystal_size_mid 0.25
_exptl_crystal_size_min 0.15
_refine_diff_density_max 0.846
_refine_diff_density_min -0.411
_refine_diff_density_rms 0.067
_refine_ls_extinction_method none
_refine_ls_goodness_of_fit_ref 1.068
_refine_ls_hydrogen_treatment mixed
_refine_ls_matrix_type full
_refine_ls_number_parameters 300
_refine_ls_number_reflns 8276
_refine_ls_number_restraints 0
_refine_ls_restrained_S_all 1.068
_refine_ls_R_factor_all 0.0353
_refine_ls_R_factor_gt 0.0278
_refine_ls_shift/su_max 0.004
_refine_ls_shift/su_mean 0.000
_refine_ls_structure_factor_coef Fsqd
_refine_ls_weighting_details 'calc w=1/[\s^2^(Fo^2^)+(0.0274P)^2^+1.8788P] where P=(Fo^2^+2Fc^2^)/3'
_refine_ls_weighting_scheme calc
_refine_ls_wR_factor_gt 0.0615
_refine_ls_wR_factor_ref 0.0642
_reflns_number_gt 7314
_reflns_number_total 8276
_reflns_threshold_expression >2sigma(I)
_cod_data_source_file ic502367d_si_002.cif
_cod_data_source_block grecus
_cod_depositor_comments
;
The following automatic conversions were performed:

'_exptl_crystal_density_meas' value 'not measured' was changed to '?'
- the value is perceived as not measured.

Automatic conversion script
Id: cif_fix_values 3008 2015-01-20 13:52:24Z robertas 

 Adding full bibliography for 4342364--4342369.cif.
;
_cod_original_cell_volume 2844.18(10)
_cod_original_sg_symbol_H-M 'P 21/c'
_cod_database_code 4342368

loop_
_symmetry_equiv_pos_as_xyz
'x, y, z'
'-x, y+1/2, -z+1/2'
'-x, -y, -z'
'x, -y-1/2, z-1/2'

loop_
_atom_site_label
_atom_site_type_symbol
_atom_site_fract_x
_atom_site_fract_y
_atom_site_fract_z
_atom_site_U_iso_or_equiv
_atom_site_adp_type
_atom_site_occupancy
_atom_site_symmetry_multiplicity
_atom_site_calc_flag
_atom_site_refinement_flags
Cu Cu 0.448006(14) 0.451549(17) 0.538649(7) 0.01365(4) Uani 1 1 d .
Br Br 0.537981(15) 0.368379(16) 0.633168(7) 0.02437(5) Uani 1 1 d .
N1 N 0.53333(10) 0.88941(12) 0.59236(5) 0.0138(2) Uani 1 1 d .
C2 C 0.57128(12) 0.76517(14) 0.58655(6) 0.0146(3) Uani 1 1 d .
H2 H 0.6370 0.7309 0.6111 0.018 Uiso 1 1 calc R
P3 P 0.48999(3) 0.67538(3) 0.530839(16) 0.01377(7) Uani 1 1 d .
C3A C 0.39925(11) 0.81158(13) 0.51270(6) 0.0128(2) Uani 1 1 d .
C4 C 0.30412(12) 0.82622(14) 0.46748(6) 0.0152(3) Uani 1 1 d .
H4 H 0.2786 0.7547 0.4414 0.018 Uiso 1 1 calc R
C5 C 0.24813(12) 0.94554(15) 0.46133(7) 0.0180(3) Uani 1 1 d .
H5 H 0.1833 0.9559 0.4310 0.022 Uiso 1 1 calc R
C6 C 0.28607(13) 1.05195(15) 0.49953(7) 0.0193(3) Uani 1 1 d .
H6 H 0.2463 1.1334 0.4945 0.023 Uiso 1 1 calc R
C7 C 0.37989(13) 1.04099(14) 0.54426(6) 0.0165(3) Uani 1 1 d .
H7 H 0.4052 1.1136 0.5698 0.020 Uiso 1 1 calc R
C7A C 0.43654(11) 0.91940(14) 0.55084(6) 0.0129(2) Uani 1 1 d .
C8 C 0.58936(12) 0.97966(14) 0.63941(6) 0.0156(3) Uani 1 1 d .
H8A H 0.5725 1.0725 0.6263 0.019 Uiso 1 1 calc R
H8B H 0.6702 0.9670 0.6455 0.019 Uiso 1 1 calc R
C9 C 0.55690(13) 0.96005(15) 0.69874(6) 0.0190(3) Uani 1 1 d .
C10 C 0.63001(15) 1.05505(17) 0.74208(7) 0.0256(3) Uani 1 1 d .
H10D H 0.6186 1.1463 0.7272 0.038 Uiso 1 1 calc R
H10E H 0.7078 1.0304 0.7464 0.038 Uiso 1 1 calc R
H10F H 0.6105 1.0492 0.7803 0.038 Uiso 1 1 calc R
C11 C 0.57874(17) 0.81704(17) 0.72090(7) 0.0287(4) Uani 1 1 d .
H11D H 0.5643 0.8096 0.7603 0.043 Uiso 1 1 calc R
H11E H 0.6560 0.7938 0.7225 0.043 Uiso 1 1 calc R
H11F H 0.5300 0.7562 0.6941 0.043 Uiso 1 1 calc R
C12 C 0.43559(15) 0.9950(2) 0.69375(7) 0.0284(4) Uani 1 1 d .
H12D H 0.4178 0.9857 0.7323 0.043 Uiso 1 1 calc R
H12E H 0.3889 0.9348 0.6657 0.043 Uiso 1 1 calc R
H12F H 0.4222 1.0869 0.6801 0.043 Uiso 1 1 calc R
N1' N 0.06336(11) 0.36156(13) 0.47478(6) 0.0186(2) Uani 1 1 d .
C2' C 0.15786(13) 0.41181(15) 0.46312(7) 0.0197(3) Uani 1 1 d .
H2' H 0.1640 0.4371 0.4248 0.024 Uiso 1 1 calc R
P3' P 0.26441(3) 0.42518(4) 0.523647(18) 0.01961(8) Uani 1 1 d .
C3A' C 0.18081(13) 0.35729(15) 0.56791(7) 0.0188(3) Uani 1 1 d .
C4' C 0.20341(15) 0.33395(17) 0.62865(7) 0.0254(3) Uani 1 1 d .
H4' H 0.2756 0.3484 0.6521 0.030 Uiso 1 1 calc R
C5' C 0.12016(17) 0.2900(2) 0.65401(8) 0.0321(4) Uani 1 1 d .
H5' H 0.1352 0.2745 0.6952 0.039 Uiso 1 1 calc R
C6' C 0.01342(16) 0.26776(19) 0.61972(8) 0.0313(4) Uani 1 1 d .
H6' H -0.0431 0.2388 0.6382 0.038 Uiso 1 1 calc R
C7' C -0.01128(14) 0.28697(17) 0.55989(8) 0.0248(3) Uani 1 1 d .
H7' H -0.0835 0.2703 0.5369 0.030 Uiso 1 1 calc R
C7A' C 0.07326(13) 0.33190(15) 0.53368(7) 0.0186(3) Uani 1 1 d .
C8' C -0.03972(13) 0.35079(16) 0.42934(7) 0.0220(3) Uani 1 1 d .
H8A' H -0.0426 0.4258 0.4016 0.026 Uiso 1 1 calc R
H8B' H -0.1026 0.3614 0.4484 0.026 Uiso 1 1 calc R
C9' C -0.05617(14) 0.22053(17) 0.39381(7) 0.0245(3) Uani 1 1 d .
C10' C -0.05511(18) 0.10033(18) 0.43357(9) 0.0332(4) Uani 1 1 d .
H10A H -0.1163 0.1073 0.4535 0.050 Uiso 1 1 calc R
H10B H 0.0151 0.0974 0.4629 0.050 Uiso 1 1 calc R
H10C H -0.0635 0.0189 0.4099 0.050 Uiso 1 1 calc R
C11' C 0.03318(17) 0.2041(2) 0.35910(8) 0.0331(4) Uani 1 1 d .
H11A H 0.1058 0.1994 0.3863 0.050 Uiso 1 1 calc R
H11B H 0.0312 0.2803 0.3327 0.050 Uiso 1 1 calc R
H11C H 0.0199 0.1221 0.3359 0.050 Uiso 1 1 calc R
C12' C -0.16944(18) 0.2333(2) 0.35123(11) 0.0483(6) Uani 1 1 d .
H12A H -0.1864 0.1511 0.3285 0.072 Uiso 1 1 calc R
H12B H -0.1682 0.3081 0.3245 0.072 Uiso 1 1 calc R
H12C H -0.2261 0.2491 0.3735 0.072 Uiso 1 1 calc R
C99 C 0.8244(2) 0.4913(3) 0.71349(12) 0.0642(8) Uani 1 1 d .
H99A H 0.9022 0.5176 0.7206 0.096 Uiso 1 1 calc R
H99B H 0.8190 0.3941 0.7127 0.096 Uiso 1 1 calc R
H99C H 0.7921 0.5262 0.7450 0.096 Uiso 1 1 calc R
O99 O 0.76672(15) 0.5432(2) 0.65926(8) 0.0568(5) Uani 1 1 d .
H099 H 0.701(3) 0.496(3) 0.6487(14) 0.078(10) Uiso 1 1 d .

loop_
_atom_site_aniso_label
_atom_site_aniso_U_11
_atom_site_aniso_U_22
_atom_site_aniso_U_33
_atom_site_aniso_U_23
_atom_site_aniso_U_13
_atom_site_aniso_U_12
Cu 0.01587(8) 0.01059(8) 0.01526(8) -0.00008(6) 0.00516(6) 0.00053(6)
Br 0.03947(10) 0.01852(8) 0.01414(7) 0.00269(5) 0.00404(6) 0.00222(6)
N1 0.0191(6) 0.0104(5) 0.0121(5) -0.0016(4) 0.0042(4) -0.0010(4)
C2 0.0179(6) 0.0115(6) 0.0145(6) -0.0003(5) 0.0040(5) 0.0009(5)
P3 0.01707(17) 0.00881(15) 0.01514(16) -0.00220(12) 0.00307(13) 0.00131(13)
C3A 0.0156(6) 0.0096(6) 0.0146(6) -0.0002(5) 0.0064(5) -0.0003(5)
C4 0.0162(6) 0.0140(6) 0.0159(6) -0.0015(5) 0.0047(5) -0.0009(5)
C5 0.0162(7) 0.0174(7) 0.0207(7) 0.0021(5) 0.0046(5) 0.0018(5)
C6 0.0221(7) 0.0127(6) 0.0247(7) 0.0024(5) 0.0084(6) 0.0045(6)
C7 0.0234(7) 0.0094(6) 0.0183(6) -0.0012(5) 0.0084(5) -0.0001(5)
C7A 0.0168(6) 0.0106(6) 0.0126(6) 0.0003(5) 0.0062(5) -0.0006(5)
C8 0.0214(7) 0.0112(6) 0.0139(6) -0.0029(5) 0.0034(5) -0.0039(5)
C9 0.0290(8) 0.0157(7) 0.0126(6) -0.0026(5) 0.0052(6) -0.0050(6)
C10 0.0369(9) 0.0208(8) 0.0166(7) -0.0051(6) 0.0010(6) -0.0028(7)
C11 0.0506(11) 0.0185(8) 0.0174(7) 0.0009(6) 0.0087(7) -0.0056(7)
C12 0.0301(9) 0.0379(10) 0.0201(8) -0.0066(7) 0.0116(7) -0.0048(7)
N1' 0.0174(6) 0.0159(6) 0.0218(6) -0.0008(5) 0.0030(5) 0.0003(5)
C2' 0.0213(7) 0.0163(7) 0.0220(7) 0.0006(6) 0.0059(6) 0.0020(6)
P3' 0.01581(18) 0.02054(19) 0.02325(19) 0.00047(15) 0.00608(15) 0.00022(14)
C3A' 0.0199(7) 0.0144(7) 0.0226(7) -0.0023(5) 0.0062(6) -0.0001(5)
C4' 0.0271(8) 0.0260(8) 0.0223(8) -0.0021(6) 0.0037(6) -0.0016(7)
C5' 0.0408(10) 0.0340(10) 0.0235(8) -0.0001(7) 0.0113(7) -0.0058(8)
C6' 0.0347(9) 0.0315(9) 0.0324(9) -0.0022(7) 0.0177(8) -0.0095(8)
C7' 0.0224(8) 0.0209(8) 0.0331(9) -0.0044(7) 0.0106(7) -0.0050(6)
C7A' 0.0205(7) 0.0128(6) 0.0229(7) -0.0023(5) 0.0061(6) -0.0004(5)
C8' 0.0182(7) 0.0179(7) 0.0274(8) -0.0007(6) 0.0000(6) 0.0024(6)
C9' 0.0236(8) 0.0225(8) 0.0257(8) -0.0039(6) 0.0023(6) -0.0013(6)
C10' 0.0465(11) 0.0196(8) 0.0368(10) -0.0049(7) 0.0168(9) -0.0071(8)
C11' 0.0414(10) 0.0323(10) 0.0279(9) -0.0043(7) 0.0125(8) -0.0027(8)
C12' 0.0349(11) 0.0484(13) 0.0503(13) -0.0161(11) -0.0137(9) 0.0010(10)
C99 0.0589(16) 0.086(2) 0.0442(14) 0.0221(14) 0.0051(12) -0.0072(15)
O99 0.0472(10) 0.0774(13) 0.0440(9) 0.0268(9) 0.0068(8) -0.0127(9)

loop_
_atom_type_symbol
_atom_type_description
_atom_type_scat_dispersion_real
_atom_type_scat_dispersion_imag
_atom_type_scat_source
C C 0.0033 0.0016 'International Tables Vol C Tables 4.2.6.8 and 6.1.1.4'
H H 0.0000 0.0000 'International Tables Vol C Tables 4.2.6.8 and 6.1.1.4'
N N 0.0061 0.0033 'International Tables Vol C Tables 4.2.6.8 and 6.1.1.4'
P P 0.1023 0.0942 'International Tables Vol C Tables 4.2.6.8 and 6.1.1.4'
Br Br -0.2901 2.4595 'International Tables Vol C Tables 4.2.6.8 and 6.1.1.4'
Cu Cu 0.3201 1.2651 'International Tables Vol C Tables 4.2.6.8 and 6.1.1.4'
O O 0.0106 0.0060 'International Tables Vol C Tables 4.2.6.8 and 6.1.1.4'

loop_
_geom_angle_atom_site_label_1
_geom_angle_atom_site_label_2
_geom_angle_atom_site_label_3
_geom_angle
_geom_angle_site_symmetry_1
_geom_angle_site_symmetry_3
P3' Cu P3 109.889(16) . .
P3' Cu P3 108.193(16) . 3_666
P3 Cu P3 111.054(12) . 3_666
P3' Cu Br 110.381(14) . .
P3 Cu Br 110.187(12) . .
P3 Cu Br 107.083(12) 3_666 .
P3' Cu Cu 125.191(15) . 3_666
P3 Cu Cu 55.600(11) . 3_666
P3 Cu Cu 55.454(11) 3_666 3_666
Br Cu Cu 124.353(11) . 3_666
C2 N1 C7A 113.23(12) . .
C2 N1 C8 121.84(12) . .
C7A N1 C8 124.91(12) . .
N1 C2 P3 113.85(11) . .
C2 P3 C3A 90.44(7) . .
C2 P3 Cu 123.65(5) . .
C3A P3 Cu 128.87(5) . .
C2 P3 Cu 125.97(5) . 3_666
C3A P3 Cu 123.53(5) . 3_666
Cu P3 Cu 68.946(12) . 3_666
C4 C3A C7A 119.61(13) . .
C4 C3A P3 130.23(11) . .
C7A C3A P3 110.13(10) . .
C5 C4 C3A 119.26(13) . .
C4 C5 C6 120.57(14) . .
C7 C6 C5 121.57(14) . .
C6 C7 C7A 117.95(13) . .
N1 C7A C7 126.62(13) . .
N1 C7A C3A 112.34(12) . .
C7 C7A C3A 121.03(13) . .
N1 C8 C9 114.63(12) . .
C12 C9 C10 109.50(13) . .
C12 C9 C11 109.74(14) . .
C10 C9 C11 109.21(13) . .
C12 C9 C8 110.96(13) . .
C10 C9 C8 106.14(12) . .
C11 C9 C8 111.21(13) . .
C2' N1' C7A' 113.14(13) . .
C2' N1' C8' 122.13(13) . .
C7A' N1' C8' 124.57(13) . .
N1' C2' P3' 113.85(12) . .
C2' P3' C3A' 90.38(8) . .
C2' P3' Cu 135.01(6) . .
C3A' P3' Cu 131.94(6) . .
C4' C3A' C7A' 119.18(14) . .
C4' C3A' P3' 130.55(13) . .
C7A' C3A' P3' 110.16(12) . .
C5' C4' C3A' 119.51(16) . .
C4' C5' C6' 120.68(17) . .
C7' C6' C5' 121.44(16) . .
C6' C7' C7A' 118.20(16) . .
N1' C7A' C7' 126.57(15) . .
N1' C7A' C3A' 112.43(13) . .
C7' C7A' C3A' 120.95(15) . .
N1' C8' C9' 116.06(13) . .
C10' C9' C11' 109.42(15) . .
C10' C9' C12' 110.00(17) . .
C11' C9' C12' 109.59(16) . .
C10' C9' C8' 111.36(14) . .
C11' C9' C8' 110.84(14) . .
C12' C9' C8' 105.57(15) . .

loop_
_geom_bond_atom_site_label_1
_geom_bond_atom_site_label_2
_geom_bond_distance
_geom_bond_site_symmetry_2
Cu P3' 2.2436(4) .
Cu P3 2.3266(4) .
Cu P3 2.3306(4) 3_666
Cu Br 2.3889(2) .
Cu Cu 2.6361(3) 3_666
N1 C2 1.3528(18) .
N1 C7A 1.3957(18) .
N1 C8 1.4728(18) .
C2 P3 1.7125(15) .
P3 C3A 1.7631(14) .
P3 Cu 2.3306(4) 3_666
C3A C4 1.403(2) .
C3A C7A 1.4131(19) .
C4 C5 1.378(2) .
C5 C6 1.404(2) .
C6 C7 1.382(2) .
C7 C7A 1.4015(19) .
C8 C9 1.543(2) .
C9 C12 1.526(2) .
C9 C10 1.531(2) .
C9 C11 1.531(2) .
N1' C2' 1.362(2) .
N1' C7A' 1.387(2) .
N1' C8' 1.470(2) .
C2' P3' 1.7089(16) .
P3' C3A' 1.7625(16) .
C3A' C4' 1.403(2) .
C3A' C7A' 1.416(2) .
C4' C5' 1.377(3) .
C5' C6' 1.403(3) .
C6' C7' 1.376(3) .
C7' C7A' 1.406(2) .
C8' C9' 1.539(2) .
C9' C10' 1.523(3) .
C9' C11' 1.526(3) .
C9' C12' 1.533(3) .
C99 O99 1.407(3) .

loop_
_geom_hbond_atom_site_label_D
_geom_hbond_atom_site_label_H
_geom_hbond_atom_site_label_A
_geom_hbond_distance_DH
_geom_hbond_distance_HA
_geom_hbond_distance_DA
_geom_hbond_angle_DHA
_geom_hbond_site_symmetry_A
O99 H099 Br 0.92(3) 2.36(3) 3.2786(19) 173(3) .
C2' H2' O99 0.95 2.33 3.239(2) 160.6 3_666
C2 H2 O99 0.95 2.57 3.448(2) 154.0 .
